data_7710982
loop_
_publ_author_name
'Sahu, Kasturi'
'Angeloni, Sara'
'Conradie, Jeanet'
'Villa, Marco'
'Nayak, Manisha'
'Ghosh, Abhik'
'Ceroni, Paola'
'Kar, Sanjib'

_publ_section_title
;
 NIR-emissive, singlet-oxygen-sensitizing gold tetra(thiocyano)corroles
;
_journal_name_full 'Dalton Transactions'
_journal_paper_doi 10.1039/D2DT01959K
_journal_year 2022
_chemical_formula_moiety 'C49 H23 Au N10 O2 S4'
_chemical_formula_sum 'C49 H23 Au N10 O2 S4'
_chemical_formula_weight 1108.98
_space_group_crystal_system orthorhombic
_space_group_IT_number 43
_space_group_name_Hall 'F 2 -2d'
_space_group_name_H-M_alt 'F d d 2'
_atom_sites_solution_hydrogens geom
_atom_sites_solution_primary dual
_audit_creation_date 2020-11-17
_audit_creation_method
;
Olex2 1.2-ac3
(compiled 2017.02.24 svn.r3390 for Rigaku Oxford Diffraction, GUI svn.r5318)
;
_audit_update_record
;
2021-11-15 deposited with the CCDC.	2022-08-08 downloaded from the CCDC.
;
_cell_angle_alpha 90
_cell_angle_beta 90
_cell_angle_gamma 90
_cell_formula_units_Z 16
_cell_length_a 52.0552(6)
_cell_length_b 51.4324(5)
_cell_length_c 7.14602(8)
_cell_measurement_reflns_used 32124
_cell_measurement_temperature 100.00(10)
_cell_measurement_theta_max 77.1210
_cell_measurement_theta_min 3.7840
_cell_volume 19132.2(4)
_computing_cell_refinement 'CrysAlisPro 1.171.40.67a (Rigaku OD, 2019)'
_computing_data_collection 'CrysAlisPro 1.171.40.67a (Rigaku OD, 2019)'
_computing_data_reduction 'CrysAlisPro 1.171.40.67a (Rigaku OD, 2019)'
_computing_molecular_graphics 'Olex2 (Dolomanov et al., 2009)'
_computing_publication_material 'Olex2 (Dolomanov et al., 2009)'
_computing_structure_refinement 'ShelXL (Sheldrick, 2015)'
_computing_structure_solution 'ShelXT (Sheldrick, 2015)'
_diffrn_ambient_environment N~2~
_diffrn_ambient_temperature 100.00(10)
_diffrn_detector 'Hybrid Pixel Array Detector'
_diffrn_detector_area_resol_mean 5.8140
_diffrn_detector_type 'Pilatus 200K'
_diffrn_measured_fraction_theta_full 1.000
_diffrn_measured_fraction_theta_max 0.999
_diffrn_measurement_details
;
List of Runs (angles in degrees, time in seconds):

  # Type    Start    End  Width  t~exp~   \w     \q     \k     \f   Frames
#--------------------------------------------------------------------------
  1  \w    -76.00  14.00   0.50   29.08    --  -38.50 102.00 120.00  180
  2  \w      8.00  86.00   0.50   29.08    --   48.56-102.00  17.00  156
  3  \w     37.00 107.00   0.50   29.08    --  106.21-102.00  17.00  140
  4  \w    104.00 176.00   0.50   29.08    --  106.21 102.00 120.00  144
  5  \w   -101.00 -27.00   0.50   29.08    --  -38.50 -57.00  90.00  148
  6  \w     45.00 115.00   0.50   29.08    --   48.56  37.00 -30.00  140
  7  \w     37.00 112.00   0.50   29.08    --   48.56  57.00-150.00  150
  8  \w    103.00 171.00   0.50   29.08    --  106.21  77.00-150.00  136
  9  \w    103.00 171.00   0.50   29.08    --  106.21  77.00 -90.00  136
 10  \w     44.00 119.00   0.50   29.08    --  106.21 -61.00   0.00  150
 11  \w     37.00 109.00   0.50   29.08    --  106.21-111.00 -60.00  144
 12  \w     38.00 110.00   0.50   29.08    --  106.21 -30.00 -90.00  144
 13  \w    103.00 171.00   0.50   29.08    --  106.21  77.00  30.00  136
 14  \w    102.00 171.00   0.50   29.08    --  106.21  45.00 -60.00  138
 15  \w     42.00 111.00   0.50   29.08    --  106.21 -45.00 120.00  138
 16  \w     37.00 110.00   0.50   29.08    --   48.56  57.00 150.00  146
 17  \w     37.00 112.00   0.50   29.08    --   48.56  57.00  30.00  150
;
_diffrn_measurement_device 'four-circle diffractometer'
_diffrn_measurement_device_type 'SuperNova, Dual, Cu at home/near, Pilatus 200K'
_diffrn_measurement_method '\w scans'
_diffrn_orient_matrix_type 'CrysAlisPro convention (1999,Acta A55,543-557)'
_diffrn_orient_matrix_UB_11 -0.0102964000
_diffrn_orient_matrix_UB_12 0.0174980000
_diffrn_orient_matrix_UB_13 -0.1581467000
_diffrn_orient_matrix_UB_21 -0.0264004000
_diffrn_orient_matrix_UB_22 0.0010815000
_diffrn_orient_matrix_UB_23 0.0973191000
_diffrn_orient_matrix_UB_31 0.0085665000
_diffrn_orient_matrix_UB_32 0.0242719000
_diffrn_orient_matrix_UB_33 0.1095875000
_diffrn_radiation_monochromator mirror
_diffrn_radiation_probe x-ray
_diffrn_radiation_type CuK\a
_diffrn_radiation_wavelength 1.54184
_diffrn_reflns_av_R_equivalents 0.0853
_diffrn_reflns_av_unetI/netI 0.0634
_diffrn_reflns_Laue_measured_fraction_full 1.000
_diffrn_reflns_Laue_measured_fraction_max 0.999
_diffrn_reflns_limit_h_max 61
_diffrn_reflns_limit_h_min -61
_diffrn_reflns_limit_k_max 60
_diffrn_reflns_limit_k_min -49
_diffrn_reflns_limit_l_max 8
_diffrn_reflns_limit_l_min -8
_diffrn_reflns_number 33394
_diffrn_reflns_point_group_measured_fraction_full 0.909
_diffrn_reflns_point_group_measured_fraction_max 0.908
_diffrn_reflns_theta_full 66.596
_diffrn_reflns_theta_max 66.596
_diffrn_reflns_theta_min 3.807
_diffrn_source 'micro-focus sealed X-ray tube'
_diffrn_source_type 'SuperNova (Cu) X-ray Source'
_exptl_absorpt_coefficient_mu 7.822
_exptl_absorpt_correction_T_max 1.00000
_exptl_absorpt_correction_T_min 0.48981
_exptl_absorpt_correction_type multi-scan
_exptl_absorpt_process_details
;
CrysAlisPro 1.171.40.67a (Rigaku Oxford Diffraction, 2019)
Empirical absorption correction using spherical harmonics,
 implemented in SCALE3 ABSPACK scaling algorithm.
;
_exptl_crystal_colour 'metallic reddish red'
_exptl_crystal_colour_lustre metallic
_exptl_crystal_colour_modifier reddish
_exptl_crystal_colour_primary red
_exptl_crystal_density_diffrn 1.540
_exptl_crystal_description needle
_exptl_crystal_F_000 8736
_exptl_crystal_size_max 0.13
_exptl_crystal_size_mid 0.12
_exptl_crystal_size_min 0.1
_refine_diff_density_max 1.911
_refine_diff_density_min -1.556
_refine_diff_density_rms 0.136
_refine_ls_abs_structure_details
;
 Classical Flack method preferred over Parsons because s.u. lower.
;
_refine_ls_abs_structure_Flack 0.04(2)
_refine_ls_extinction_method none
_refine_ls_goodness_of_fit_ref 1.053
_refine_ls_hydrogen_treatment constr
_refine_ls_matrix_type full
_refine_ls_number_parameters 585
_refine_ls_number_reflns 7692
_refine_ls_number_restraints 120
_refine_ls_restrained_S_all 1.044
_refine_ls_R_factor_all 0.0790
_refine_ls_R_factor_gt 0.0707
_refine_ls_shift/su_max 0.002
_refine_ls_shift/su_mean 0.000
_refine_ls_structure_factor_coef Fsqd
_refine_ls_weighting_details 'w=1/[\s^2^(Fo^2^)+(0.0672P)^2^+1414.0991P] where P=(Fo^2^+2Fc^2^)/3'
_refine_ls_weighting_scheme calc
_refine_ls_wR_factor_gt 0.1601
_refine_ls_wR_factor_ref 0.1633
_reflns_Friedel_coverage 0.671
_reflns_Friedel_fraction_full 0.800
_reflns_Friedel_fraction_max 0.800
_reflns_number_gt 7176
_reflns_number_total 7692
_reflns_threshold_expression 'I > 2\s(I)'
_cod_data_source_file d2dt01959k2.cif
_cod_data_source_block sk-napssau
_cod_database_code 7710982
_shelx_shelxl_version_number 2018/3
_chemical_oxdiff_formula 'C49 H23 Au1 N10 O2 S4'
_shelx_space_group_comment
;
The symmetry employed for this shelxl refinement is uniquely defined
by the following loop, which should always be used as a source of
symmetry information in preference to the above space-group names.
They are only intended as comments.
;
_diffrn_oxdiff_digest_frames
;
01ab23daee110073abf38751148044bf2c02476ec8f
;
_reflns_odcompleteness_completeness 99.90
_reflns_odcompleteness_iscentric 1
_reflns_odcompleteness_theta 68.13
_olex2_refinement_description
;
1. Fixed Uiso
 At 1.2 times of:
  All C(H) groups
 At 1.5 times of:
  All C(H,H,H) groups
2. Rigid bond restraints
 N9, N6
 with sigma for 1-2 distances of 0.01 and sigma for 1-3 distances of 0.01
 C26, C49
 with sigma for 1-2 distances of 0.01 and sigma for 1-3 distances of 0.01
 C26, C45
 with sigma for 1-2 distances of 0.01 and sigma for 1-3 distances of 0.01
3. Uiso/Uaniso restraints and constraints
Uanis(C32) = Uanis(C27)
Uanis(C45) = Uanis(C26)
Uanis(C26) = Uanis(C45)
4. Rigid body (RIGU) restrains
 N3, C11, C12, C13, C14
 with sigma for 1-2 distances of 0.0001 and sigma for 1-3 distances of 0.0001
 N1, C1, C2, C3, C4
 with sigma for 1-2 distances of 0.0001 and sigma for 1-3 distances of 0.0001
 C15, C14, N3, Au1, N4, C16
 with sigma for 1-2 distances of 0.0001 and sigma for 1-3 distances of 0.0001
 C9, C8, C7, C6, N2
 with sigma for 1-2 distances of 0.0001 and sigma for 1-3 distances of 0.0001
5.a Aromatic/amide H refined with riding coordinates:
 C28(H28), C12(H12), C8(H8), C44(H44), C7(H7), C33(H33), C32(H32), C25(H25),
 C13(H13), C21(H21), C24(H24), C29(H29), C35(H35), C22(H22), C43(H43), C41(H41),
  C40(H40)
5.b Idealised Me refined as rotating group:
 C37(H37A,H37B,H37C), C38(H38A,H38B,H38C)
;
_olex2_submission_special_instructions 'No special instructions were received'
_oxdiff_exptl_absorpt_empirical_details
;
Empirical correction (ABSPACK) includes:
- Absorption correction using spherical harmonics
- Frame scaling
;
_oxdiff_exptl_absorpt_empirical_full_max 1.657
_oxdiff_exptl_absorpt_empirical_full_min 0.163

loop_
_space_group_symop_operation_xyz
'x, y, z'
'-x, -y, z'
'x+1/4, -y+1/4, z+1/4'
'-x+1/4, y+1/4, z+1/4'
'x, y+1/2, z+1/2'
'-x, -y+1/2, z+1/2'
'x+1/4, -y+3/4, z+3/4'
'-x+1/4, y+3/4, z+3/4'
'x+1/2, y, z+1/2'
'-x+1/2, -y, z+1/2'
'x+3/4, -y+1/4, z+3/4'
'-x+3/4, y+1/4, z+3/4'
'x+1/2, y+1/2, z'
'-x+1/2, -y+1/2, z'
'x+3/4, -y+3/4, z+1/4'
'-x+3/4, y+3/4, z+1/4'

loop_
_atom_site_label
_atom_site_type_symbol
_atom_site_fract_x
_atom_site_fract_y
_atom_site_fract_z
_atom_site_U_iso_or_equiv
_atom_site_adp_type
_atom_site_occupancy
_atom_site_site_symmetry_order
_atom_site_calc_flag
_atom_site_refinement_flags_posn
_atom_site_refinement_flags_adp
_atom_site_refinement_flags_occupancy
_atom_site_disorder_assembly
_atom_site_disorder_group
Au1 Au 0.56164(2) 0.69032(2) 0.31542(11) 0.02187(19) Uani 1 1 d . U . . .
S1 S 0.53726(9) 0.73673(9) -0.3839(6) 0.0294(10) Uani 1 1 d . . . . .
S2 S 0.58709(8) 0.77209(8) -0.2163(7) 0.0326(10) Uani 1 1 d . . . . .
S4 S 0.49109(9) 0.68807(9) -0.2869(7) 0.0323(10) Uani 1 1 d . . . . .
S3 S 0.46908(9) 0.64214(9) 0.0185(7) 0.0368(11) Uani 1 1 d . . . . .
N1 N 0.5632(3) 0.7156(3) 0.109(2) 0.029(2) Uani 1 1 d . U . . .
O1 O 0.6645(3) 0.6388(3) 1.245(2) 0.044(4) Uani 1 1 d . . . . .
N4 N 0.5323(3) 0.6783(3) 0.172(2) 0.026(2) Uani 1 1 d . U . . .
O2 O 0.6353(3) 0.5815(3) 0.5088(19) 0.045(4) Uani 1 1 d . . . . .
N2 N 0.5921(3) 0.7052(3) 0.4350(19) 0.023(2) Uani 1 1 d . U . . .
C3 C 0.5729(3) 0.7455(3) -0.099(3) 0.028(2) Uani 1 1 d . U . . .
N3 N 0.5571(3) 0.6628(3) 0.499(2) 0.028(2) Uani 1 1 d . U . . .
N8 N 0.5452(3) 0.8076(3) -0.199(3) 0.041(4) Uani 1 1 d . . . . .
C6 C 0.6064(3) 0.7253(3) 0.360(2) 0.025(2) Uani 1 1 d . U . . .
C2 C 0.5515(3) 0.7313(3) -0.164(3) 0.026(2) Uani 1 1 d . U . . .
N7 N 0.4911(4) 0.7599(3) -0.257(2) 0.042(4) Uani 1 1 d . . . . .
C19 C 0.5275(3) 0.6914(3) 0.006(2) 0.023(3) Uani 1 1 d . . . . .
N10 N 0.4416(3) 0.7048(3) -0.180(4) 0.052(4) Uani 1 1 d . . . . .
C9 C 0.6046(3) 0.6935(3) 0.582(2) 0.021(2) Uani 1 1 d . U . . .
C4 C 0.5806(3) 0.7345(3) 0.074(3) 0.028(2) Uani 1 1 d . U . . .
C1 C 0.5452(3) 0.7126(3) -0.031(3) 0.024(2) Uani 1 1 d . U . . .
C28 C 0.6171(3) 0.6775(3) 0.994(2) 0.027(4) Uani 1 1 d . . . . .
H28 H 0.608169 0.693024 1.007252 0.033 Uiso 1 1 calc R . . . .
C5 C 0.6017(3) 0.7391(3) 0.200(2) 0.025(4) Uani 1 1 d . . . . .
C12 C 0.5611(3) 0.6385(3) 0.758(2) 0.026(2) Uani 1 1 d . U . . .
H12 H 0.567326 0.631794 0.869705 0.031 Uiso 1 1 calc R . . . .
C34 C 0.6371(4) 0.5985(3) 0.653(3) 0.034(4) Uani 1 1 d . . . . .
C16 C 0.5147(3) 0.6592(3) 0.207(3) 0.026(2) Uani 1 1 d . U . . .
C15 C 0.5172(3) 0.6436(3) 0.368(2) 0.026(2) Uani 1 1 d . U . . .
C14 C 0.5363(3) 0.6459(3) 0.500(2) 0.024(2) Uani 1 1 d . U . . .
C46 C 0.5097(4) 0.7508(4) -0.310(2) 0.028(4) Uani 1 1 d . . . . .
C8 C 0.6281(3) 0.7080(3) 0.607(2) 0.025(2) Uani 1 1 d . U . . .
H8 H 0.640571 0.704657 0.696953 0.030 Uiso 1 1 calc R . . . .
N9 N 0.4897(4) 0.5925(3) -0.069(3) 0.050(5) Uani 1 1 d . U . . .
C11 C 0.5728(3) 0.6591(3) 0.647(2) 0.023(2) Uani 1 1 d . U . . .
C49 C 0.4613(3) 0.6984(4) -0.216(3) 0.033(4) Uani 1 1 d . U . . .
C18 C 0.5058(4) 0.6801(3) -0.072(3) 0.032(4) Uani 1 1 d . . . . .
C31 C 0.6431(3) 0.6305(4) 0.969(2) 0.027(4) Uani 1 1 d . . . . .
C17 C 0.4977(3) 0.6600(3) 0.054(3) 0.027(4) Uani 1 1 d . . . . .
C27 C 0.6128(3) 0.6628(3) 0.840(3) 0.030(3) Uani 1 1 d . . . . .
C44 C 0.4734(4) 0.6270(3) 0.477(3) 0.034(4) Uani 1 1 d . . . . .
H44 H 0.467624 0.644000 0.489129 0.040 Uiso 1 1 calc R . . . .
C20 C 0.6223(3) 0.7579(3) 0.138(2) 0.027(4) Uani 1 1 d . . . . .
C30 C 0.6474(3) 0.6476(4) 1.120(3) 0.034(4) Uani 1 1 d . . . . .
C7 C 0.6292(3) 0.7268(3) 0.479(3) 0.028(3) Uani 1 1 d . U . . .
H7 H 0.642292 0.739016 0.466961 0.033 Uiso 1 1 calc R . . . .
C33 C 0.6535(3) 0.5912(3) 0.797(3) 0.034(4) Uani 1 1 d . . . . .
H33 H 0.662386 0.575575 0.788682 0.040 Uiso 1 1 calc R . . . .
C47 C 0.5624(4) 0.7931(3) -0.199(4) 0.036(4) Uani 1 1 d . . . . .
C36 C 0.6263(3) 0.6383(3) 0.823(3) 0.028(3) Uani 1 1 d . . . . .
C32 C 0.6567(3) 0.6067(3) 0.953(3) 0.030(3) Uani 1 1 d . . . . .
H32 H 0.667896 0.601529 1.047633 0.036 Uiso 1 1 calc R . . . .
C25 C 0.6236(4) 0.7829(3) 0.200(3) 0.033(4) Uani 1 1 d . . . . .
H25 H 0.611694 0.789026 0.286092 0.039 Uiso 1 1 calc R . . . .
C10 C 0.5958(3) 0.6718(3) 0.686(2) 0.022(3) Uani 1 1 d . . . . .
C13 C 0.5396(3) 0.6308(3) 0.670(3) 0.028(2) Uani 1 1 d . U . . .
H13 H 0.528598 0.617837 0.711140 0.034 Uiso 1 1 calc R . . . .
C21 C 0.6414(4) 0.7484(4) 0.017(3) 0.040(5) Uani 1 1 d . . . . .
H21 H 0.641301 0.731160 -0.020987 0.048 Uiso 1 1 calc R . . . .
C23 C 0.6612(4) 0.7899(4) 0.015(4) 0.056(7) Uani 1 1 d . . . . .
C24 C 0.6429(4) 0.7995(4) 0.134(3) 0.045(6) Uani 1 1 d . . . . .
H24 H 0.643227 0.816883 0.169924 0.054 Uiso 1 1 calc R . . . .
C29 C 0.6345(3) 0.6704(3) 1.135(3) 0.032(4) Uani 1 1 d . . . . .
H29 H 0.637105 0.681199 1.237222 0.038 Uiso 1 1 calc R . . . .
C35 C 0.6229(3) 0.6216(4) 0.664(3) 0.033(4) Uani 1 1 d . . . . .
H35 H 0.611441 0.626045 0.569412 0.040 Uiso 1 1 calc R . . . .
C22 C 0.6602(4) 0.7650(4) -0.043(4) 0.057(7) Uani 1 1 d . . . . .
H22 H 0.672623 0.758909 -0.125997 0.068 Uiso 1 1 calc R . . . .
C39 C 0.4980(3) 0.6226(3) 0.407(3) 0.029(4) Uani 1 1 d . . . . .
N6 N 0.4351(4) 0.5445(4) 0.595(4) 0.085(9) Uani 1 1 d . U . . .
C42 C 0.4660(4) 0.5819(4) 0.508(3) 0.038(5) Uani 1 1 d . . . . .
C37 C 0.6712(5) 0.6565(5) 1.398(3) 0.058(7) Uani 1 1 d . . . . .
H37A H 0.679207 0.671825 1.348088 0.088 Uiso 1 1 calc GR . . . .
H37B H 0.682971 0.647983 1.481982 0.088 Uiso 1 1 calc GR . . . .
H37C H 0.655975 0.661293 1.465312 0.088 Uiso 1 1 calc GR . . . .
C48 C 0.4822(4) 0.6132(4) -0.033(3) 0.037(5) Uani 1 1 d . . . . .
C43 C 0.4574(4) 0.6070(4) 0.528(3) 0.036(5) Uani 1 1 d . . . . .
H43 H 0.441083 0.610337 0.574611 0.043 Uiso 1 1 calc R . . . .
C45 C 0.4488(4) 0.5612(4) 0.559(5) 0.063(5) Uani 1 1 d . U . . .
C41 C 0.4903(4) 0.5766(4) 0.443(4) 0.050(6) Uani 1 1 d . . . . .
H41 H 0.495936 0.559471 0.435409 0.060 Uiso 1 1 calc R . . . .
C38 C 0.6178(5) 0.5864(4) 0.364(3) 0.051(6) Uani 1 1 d . . . . .
H38A H 0.625862 0.597029 0.270421 0.077 Uiso 1 1 calc GR . . . .
H38B H 0.603125 0.595367 0.413776 0.077 Uiso 1 1 calc GR . . . .
H38C H 0.612450 0.570279 0.309337 0.077 Uiso 1 1 calc GR . . . .
C40 C 0.5064(4) 0.5966(3) 0.389(3) 0.040(5) Uani 1 1 d . . . . .
H40 H 0.522679 0.593006 0.341438 0.048 Uiso 1 1 calc R . . . .
C26 C 0.6809(5) 0.8072(4) -0.056(4) 0.063(5) Uani 1 1 d . U . . .
N5 N 0.6959(6) 0.8203(5) -0.132(9) 0.19(3) Uani 1 1 d . . . . .

loop_
_atom_site_aniso_label
_atom_site_aniso_U_11
_atom_site_aniso_U_22
_atom_site_aniso_U_33
_atom_site_aniso_U_23
_atom_site_aniso_U_13
_atom_site_aniso_U_12
Au1 0.0171(3) 0.0232(3) 0.0252(3) 0.0007(3) -0.0030(3) 0.0005(3)
S1 0.029(2) 0.034(2) 0.026(2) 0.0008(17) -0.0015(18) 0.0058(17)
S2 0.030(2) 0.030(2) 0.038(3) 0.0052(19) 0.001(2) -0.0001(17)
S4 0.030(2) 0.034(2) 0.033(2) -0.0005(19) -0.007(2) -0.0013(18)
S3 0.028(2) 0.037(2) 0.045(3) 0.003(2) -0.014(2) -0.0072(18)
N1 0.026(4) 0.027(4) 0.034(3) 0.003(3) -0.005(3) 0.001(3)
O1 0.039(8) 0.047(8) 0.046(9) -0.009(7) -0.011(7) 0.009(6)
N4 0.021(3) 0.025(3) 0.031(3) 0.001(3) -0.005(2) 0.000(3)
O2 0.056(9) 0.039(7) 0.039(9) -0.008(6) -0.002(7) 0.015(6)
N2 0.022(3) 0.027(4) 0.020(4) -0.006(3) 0.004(3) -0.001(3)
C3 0.025(4) 0.026(4) 0.034(4) 0.003(3) -0.004(3) 0.002(3)
N3 0.021(2) 0.031(3) 0.033(3) 0.005(3) -0.006(2) -0.002(2)
N8 0.044(9) 0.037(8) 0.043(10) -0.002(8) -0.016(10) 0.007(8)
C6 0.023(3) 0.030(4) 0.023(4) -0.003(3) 0.002(3) -0.003(3)
C2 0.022(4) 0.023(4) 0.032(3) 0.000(3) -0.002(3) 0.005(3)
N7 0.051(11) 0.050(10) 0.025(9) -0.001(8) 0.002(8) 0.008(9)
C19 0.017(7) 0.038(9) 0.013(8) -0.003(7) -0.003(6) 0.001(7)
N10 0.032(9) 0.060(10) 0.064(11) -0.004(13) -0.004(11) 0.010(8)
C9 0.021(3) 0.024(3) 0.017(4) -0.008(3) 0.005(3) 0.000(3)
C4 0.025(3) 0.025(4) 0.034(4) 0.002(3) -0.004(3) 0.002(3)
C1 0.020(3) 0.021(4) 0.031(4) -0.002(3) 0.000(3) 0.007(3)
C28 0.029(9) 0.027(8) 0.026(9) -0.003(7) -0.006(8) 0.005(7)
C5 0.029(9) 0.018(7) 0.027(9) -0.009(7) 0.007(8) -0.003(7)
C12 0.018(3) 0.028(4) 0.031(2) 0.002(3) -0.003(2) 0.001(3)
C34 0.043(11) 0.025(9) 0.036(11) -0.004(8) 0.001(9) -0.002(8)
C16 0.021(3) 0.025(3) 0.032(3) 0.001(3) -0.005(3) 0.001(3)
C15 0.020(3) 0.026(4) 0.032(3) 0.002(3) -0.005(2) 0.001(3)
C14 0.017(3) 0.025(3) 0.030(3) 0.001(3) -0.003(2) 0.002(2)
C46 0.031(10) 0.042(10) 0.012(8) 0.005(7) 0.005(7) 0.005(8)
C8 0.024(3) 0.029(4) 0.023(4) -0.003(3) 0.001(3) -0.004(3)
N9 0.067(13) 0.037(10) 0.047(12) 0.000(9) 0.011(10) 0.006(9)
C11 0.017(3) 0.025(4) 0.028(3) 0.000(3) -0.002(2) 0.003(3)
C49 0.027(9) 0.042(10) 0.031(12) -0.005(9) -0.009(9) 0.004(7)
C18 0.029(10) 0.024(8) 0.043(11) -0.008(8) -0.005(9) 0.007(7)
C31 0.018(8) 0.043(10) 0.019(9) 0.008(8) -0.003(7) -0.001(7)
C17 0.029(8) 0.021(7) 0.032(9) -0.013(8) 0.001(9) 0.004(6)
C27 0.021(6) 0.032(6) 0.037(8) 0.007(6) 0.004(6) 0.001(5)
C44 0.031(10) 0.028(9) 0.041(11) -0.011(8) 0.015(9) -0.007(8)
C20 0.024(9) 0.028(8) 0.028(9) -0.001(7) -0.010(7) 0.003(7)
C30 0.028(9) 0.049(11) 0.026(10) 0.007(8) -0.006(8) -0.002(8)
C7 0.025(3) 0.032(4) 0.026(5) 0.000(3) 0.000(3) -0.005(3)
C33 0.039(9) 0.029(8) 0.034(11) -0.001(9) 0.004(10) 0.007(7)
C47 0.037(9) 0.030(8) 0.040(12) 0.026(11) -0.007(9) -0.006(8)
C36 0.027(8) 0.029(8) 0.028(9) -0.001(9) -0.001(9) -0.003(6)
C32 0.021(6) 0.032(6) 0.037(8) 0.007(6) 0.004(6) 0.001(5)
C25 0.029(9) 0.031(9) 0.038(11) -0.010(8) -0.002(9) 0.003(8)
C10 0.020(8) 0.018(7) 0.027(9) 0.001(7) 0.003(7) 0.001(6)
C13 0.020(3) 0.031(4) 0.034(3) 0.005(3) -0.006(2) -0.002(3)
C21 0.040(10) 0.031(9) 0.050(14) -0.012(9) 0.006(10) -0.005(8)
C23 0.038(11) 0.034(10) 0.10(2) 0.005(11) 0.039(13) -0.001(8)
C24 0.048(12) 0.028(10) 0.059(14) -0.007(9) 0.013(11) -0.002(9)
C29 0.025(9) 0.031(9) 0.040(11) -0.006(8) 0.004(8) 0.007(7)
C35 0.020(9) 0.043(10) 0.037(11) 0.002(9) -0.003(8) 0.000(8)
C22 0.039(12) 0.046(12) 0.085(18) 0.003(12) 0.037(13) -0.010(10)
C39 0.026(9) 0.027(8) 0.036(10) 0.014(8) -0.015(8) -0.014(7)
N6 0.059(12) 0.062(13) 0.14(2) 0.027(15) -0.070(16) -0.020(10)
C42 0.037(10) 0.034(9) 0.041(12) 0.008(8) -0.018(9) -0.008(8)
C37 0.045(13) 0.083(17) 0.048(14) -0.008(13) -0.027(12) 0.021(12)
C48 0.047(12) 0.050(13) 0.013(9) 0.005(9) 0.000(9) -0.015(10)
C43 0.030(9) 0.049(11) 0.030(12) -0.007(9) -0.002(8) -0.001(8)
C45 0.044(8) 0.046(9) 0.100(14) 0.016(10) 0.032(11) -0.010(7)
C41 0.040(12) 0.037(11) 0.072(16) 0.009(11) 0.000(11) 0.006(9)
C38 0.083(17) 0.044(12) 0.028(12) -0.007(9) -0.010(11) 0.002(11)
C40 0.027(9) 0.028(9) 0.064(14) -0.005(9) -0.004(9) 0.001(7)
C26 0.044(8) 0.046(9) 0.100(14) 0.016(10) 0.032(11) -0.010(7)
N5 0.11(2) 0.056(15) 0.42(8) -0.02(3) 0.15(4) -0.031(16)

loop_
_atom_type_symbol
_atom_type_description
_atom_type_scat_dispersion_real
_atom_type_scat_dispersion_imag
_atom_type_scat_source
C C 0.0181 0.0091 'International Tables Vol C Tables 4.2.6.8 and 6.1.1.4'
H H 0.0000 0.0000 'International Tables Vol C Tables 4.2.6.8 and 6.1.1.4'
Au Au -4.4197 7.2980 'International Tables Vol C Tables 4.2.6.8 and 6.1.1.4'
N N 0.0311 0.0180 'International Tables Vol C Tables 4.2.6.8 and 6.1.1.4'
O O 0.0492 0.0322 'International Tables Vol C Tables 4.2.6.8 and 6.1.1.4'
S S 0.3331 0.5567 'International Tables Vol C Tables 4.2.6.8 and 6.1.1.4'

loop_
_geom_angle_atom_site_label_1
_geom_angle_atom_site_label_2
_geom_angle_atom_site_label_3
_geom_angle
_geom_angle_site_symmetry_1
_geom_angle_site_symmetry_3
_geom_angle_publ_flag
N4 Au1 N1 81.3(6) . . ?
N4 Au1 N2 173.3(6) . . ?
N2 Au1 N1 92.1(6) . . ?
N3 Au1 N1 172.6(6) . . ?
N3 Au1 N4 91.6(6) . . ?
N3 Au1 N2 95.0(6) . . ?
C46 S1 C2 98.4(8) . . ?
C47 S2 C3 98.3(9) . . ?
C49 S4 C18 101.8(9) . . ?
C48 S3 C17 98.6(9) . . ?
C4 N1 Au1 130.0(13) . . ?
C4 N1 C1 113.4(15) . . ?
C1 N1 Au1 116.3(11) . . ?
C30 O1 C37 116.5(16) . . ?
C19 N4 Au1 115.8(11) . . ?
C16 N4 Au1 131.3(12) . . ?
C16 N4 C19 112.9(14) . . ?
C34 O2 C38 119.1(15) . . ?
C6 N2 Au1 123.9(11) . . ?
C9 N2 Au1 123.2(10) . . ?
C9 N2 C6 111.8(13) . . ?
C2 C3 S2 125.1(14) . . ?
C2 C3 C4 107.8(15) . . ?
C4 C3 S2 127.1(13) . . ?
C14 N3 Au1 123.7(11) . . ?
C11 N3 Au1 124.0(11) . . ?
C11 N3 C14 112.2(14) . . ?
N2 C6 C7 104.5(14) . . ?
C5 C6 N2 128.1(16) . . ?
C5 C6 C7 127.1(16) . . ?
C3 C2 S1 123.0(13) . . ?
C1 C2 S1 128.5(13) . . ?
C1 C2 C3 108.4(16) . . ?
N4 C19 C1 114.1(14) . . ?
C18 C19 N4 106.5(15) . . ?
C18 C19 C1 139.4(16) . . ?
N2 C9 C8 105.5(13) . . ?
N2 C9 C10 126.3(14) . . ?
C10 C9 C8 128.2(16) . . ?
N1 C4 C3 105.1(15) . . ?
N1 C4 C5 120.6(17) . . ?
C3 C4 C5 134.3(16) . . ?
N1 C1 C2 105.2(14) . . ?
N1 C1 C19 112.5(15) . . ?
C2 C1 C19 142.3(16) . . ?
C27 C28 C29 123.1(16) . . ?
C6 C5 C4 125.2(16) . . ?
C6 C5 C20 116.7(16) . . ?
C4 C5 C20 117.5(16) . . ?
C13 C12 C11 108.0(15) . . ?
O2 C34 C33 115.5(16) . . ?
O2 C34 C35 123.7(18) . . ?
C33 C34 C35 120.7(18) . . ?
N4 C16 C15 119.8(15) . . ?
N4 C16 C17 104.7(15) . . ?
C17 C16 C15 135.4(16) . . ?
C16 C15 C39 119.9(15) . . ?
C14 C15 C16 125.2(15) . . ?
C14 C15 C39 114.9(15) . . ?
N3 C14 C13 104.2(14) . . ?
C15 C14 N3 127.9(16) . . ?
C15 C14 C13 127.8(15) . . ?
N7 C46 S1 178.8(19) . . ?
C7 C8 C9 109.1(15) . . ?
N3 C11 C12 105.9(14) . . ?
N3 C11 C10 127.5(16) . . ?
C10 C11 C12 126.6(16) . . ?
N10 C49 S4 176(2) . . ?
C19 C18 S4 127.2(15) . . ?
C19 C18 C17 106.9(16) . . ?
C17 C18 S4 125.9(14) . . ?
C30 C31 C36 119.4(16) . . ?
C30 C31 C32 121.2(16) . . ?
C36 C31 C32 119.3(17) . . ?
C16 C17 S3 128.5(14) . . ?
C16 C17 C18 109.1(15) . . ?
C18 C17 S3 122.2(14) . . ?
C28 C27 C36 118.3(17) . . ?
C28 C27 C10 122.0(15) . . ?
C36 C27 C10 119.7(17) . . ?
C43 C44 C39 122.1(17) . . ?
C25 C20 C5 123.3(17) . . ?
C25 C20 C21 119.2(17) . . ?
C21 C20 C5 117.5(15) . . ?
O1 C30 C31 114.0(17) . . ?
O1 C30 C29 124.9(18) . . ?
C29 C30 C31 121.0(17) . . ?
C8 C7 C6 109.0(15) . . ?
C32 C33 C34 121.3(16) . . ?
N8 C47 S2 176(3) . . ?
C31 C36 C27 118.6(17) . . ?
C31 C36 C35 119.4(15) . . ?
C35 C36 C27 122.0(17) . . ?
C33 C32 C31 120.1(17) . . ?
C20 C25 C24 120.4(18) . . ?
C9 C10 C27 116.2(14) . . ?
C11 C10 C9 123.0(15) . . ?
C11 C10 C27 120.9(14) . . ?
C12 C13 C14 109.7(16) . . ?
C22 C21 C20 119.1(18) . . ?
C24 C23 C26 119(2) . . ?
C22 C23 C24 120.5(19) . . ?
C22 C23 C26 120(2) . . ?
C23 C24 C25 119.2(18) . . ?
C30 C29 C28 119.5(17) . . ?
C34 C35 C36 119.2(17) . . ?
C23 C22 C21 121(2) . . ?
C44 C39 C15 124.4(16) . . ?
C44 C39 C40 118.2(16) . . ?
C40 C39 C15 117.1(17) . . ?
C43 C42 C45 117.8(19) . . ?
C43 C42 C41 121.3(18) . . ?
C41 C42 C45 120.9(19) . . ?
N9 C48 S3 175(2) . . ?
C42 C43 C44 118.7(18) . . ?
N6 C45 C42 178(4) . . ?
C42 C41 C40 120.4(19) . . ?
C41 C40 C39 119.2(19) . . ?
N5 C26 C23 173(4) . . ?

loop_
_geom_bond_atom_site_label_1
_geom_bond_atom_site_label_2
_geom_bond_distance
_geom_bond_site_symmetry_2
_geom_bond_publ_flag
Au1 N1 1.966(15) . ?
Au1 N4 1.943(14) . ?
Au1 N2 1.958(14) . ?
Au1 N3 1.942(15) . ?
S1 C2 1.758(19) . ?
S1 C46 1.693(19) . ?
S2 C3 1.766(18) . ?
S2 C47 1.68(2) . ?
S4 C49 1.716(19) . ?
S4 C18 1.76(2) . ?
S3 C17 1.769(16) . ?
S3 C48 1.68(2) . ?
N1 C4 1.35(2) . ?
N1 C1 1.38(2) . ?
O1 C30 1.34(2) . ?
O1 C37 1.47(3) . ?
N4 C19 1.39(2) . ?
N4 C16 1.37(2) . ?
O2 C34 1.35(2) . ?
O2 C38 1.40(3) . ?
N2 C6 1.38(2) . ?
N2 C9 1.38(2) . ?
C3 C2 1.41(2) . ?
C3 C4 1.42(3) . ?
N3 C14 1.39(2) . ?
N3 C11 1.35(2) . ?
N8 C47 1.17(2) . ?
C6 C5 1.36(2) . ?
C6 C7 1.46(2) . ?
C2 C1 1.39(2) . ?
N7 C46 1.14(2) . ?
C19 C1 1.45(2) . ?
C19 C18 1.39(2) . ?
N10 C49 1.11(2) . ?
C9 C8 1.44(2) . ?
C9 C10 1.42(2) . ?
C4 C5 1.44(3) . ?
C28 C27 1.35(3) . ?
C28 C29 1.40(2) . ?
C5 C20 1.51(2) . ?
C12 C11 1.46(2) . ?
C12 C13 1.34(2) . ?
C34 C33 1.39(3) . ?
C34 C35 1.40(3) . ?
C16 C15 1.41(2) . ?
C16 C17 1.41(3) . ?
C15 C14 1.37(2) . ?
C15 C39 1.50(2) . ?
C14 C13 1.45(2) . ?
C8 C7 1.34(2) . ?
N9 C48 1.16(3) . ?
C11 C10 1.39(2) . ?
C18 C17 1.43(3) . ?
C31 C30 1.41(3) . ?
C31 C36 1.42(3) . ?
C31 C32 1.42(3) . ?
C27 C36 1.45(2) . ?
C27 C10 1.48(3) . ?
C44 C39 1.39(3) . ?
C44 C43 1.37(3) . ?
C20 C25 1.36(2) . ?
C20 C21 1.41(3) . ?
C30 C29 1.36(3) . ?
C33 C32 1.38(3) . ?
C36 C35 1.43(3) . ?
C25 C24 1.40(3) . ?
C21 C22 1.37(3) . ?
C23 C24 1.37(3) . ?
C23 C22 1.35(3) . ?
C23 C26 1.45(3) . ?
C39 C40 1.41(3) . ?
N6 C45 1.15(3) . ?
C42 C43 1.37(3) . ?
C42 C45 1.44(3) . ?
C42 C41 1.37(3) . ?
C41 C40 1.38(3) . ?
C26 N5 1.16(4) . ?

loop_
_smtbx_masks_void_nr
_smtbx_masks_void_average_x
_smtbx_masks_void_average_y
_smtbx_masks_void_average_z
_smtbx_masks_void_volume
_smtbx_masks_void_count_electrons
_smtbx_masks_void_content
1 0.000 0.000 -0.915 443.5 105.8 ?
2 0.000 0.500 -0.683 443.5 105.8 ?
3 0.250 0.250 -0.324 443.5 105.8 ?
4 0.250 0.750 -0.824 443.5 105.8 ?
5 0.500 0.500 -0.927 443.5 105.8 ?
6 0.500 1.000 -0.427 443.5 105.8 ?
7 0.750 0.250 -0.824 443.5 105.8 ?
8 0.750 0.750 -0.324 443.5 105.8 ?
